data_4515929
loop_
_publ_author_name
'Fang, Jing'
'Zhang, Qi'
'Li, Meiqi'
'Wang, Jian-Rong'
'Mei, Xuefeng'

_publ_section_title
;
 Isostructural Solvates of Naturally Occurring Allocryptopine Exhibit Both
 Mechanochromic and Hydrochromic Luminescent Properties.
;
_journal_issue 8
_journal_name_full 'ACS omega'
_journal_page_first 9220
_journal_page_last 9226
_journal_paper_doi 10.1021/acsomega.8b01267
_journal_volume 3
_journal_year 2018
_chemical_formula_moiety '2(C21 H23 N O5), 0.5(C6 N2 O2)'
_chemical_formula_sum 'C45 H46 N3 O11'
_chemical_formula_weight 804.85
_space_group_crystal_system monoclinic
_space_group_IT_number 14
_space_group_name_Hall '-P 2yn'
_space_group_name_H-M_alt 'P 1 21/n 1'
_atom_sites_solution_hydrogens geom
_atom_sites_solution_primary dual
_audit_creation_date 2017-06-01
_audit_creation_method
;
Olex2 1.2-alpha
(compiled 2017.05.22 svn.r3414 for OlexSys, GUI svn.r5347)
;
_cell_angle_alpha 90
_cell_angle_beta 110.100(5)
_cell_angle_gamma 90
_cell_formula_units_Z 2
_cell_length_a 10.6658(19)
_cell_length_b 14.335(3)
_cell_length_c 13.962(3)
_cell_measurement_reflns_used 905
_cell_measurement_temperature 296(2)
_cell_measurement_theta_max 20.38
_cell_measurement_theta_min 2.48
_cell_volume 2004.7(7)
_computing_cell_refinement 'SAINT v8.34A (Bruker, 2013)'
_computing_data_reduction 'SAINT v8.34A (Bruker, 2013)'
_computing_molecular_graphics 'Olex2 (Dolomanov et al., 2009)'
_computing_publication_material 'Olex2 (Dolomanov et al., 2009)'
_computing_structure_refinement 'ShelXL (Sheldrick, 2015)'
_computing_structure_solution 'ShelXT (Sheldrick, 2015)'
_diffrn_ambient_temperature 296.15
_diffrn_measured_fraction_theta_full 0.996
_diffrn_measured_fraction_theta_max 0.996
_diffrn_measurement_device_type 'Bruker APEX-II CCD'
_diffrn_measurement_method '\f and \w scans'
_diffrn_radiation_type MoK\a
_diffrn_radiation_wavelength 0.71073
_diffrn_reflns_av_R_equivalents 0.0940
_diffrn_reflns_av_unetI/netI 0.0888
_diffrn_reflns_Laue_measured_fraction_full 0.996
_diffrn_reflns_Laue_measured_fraction_max 0.996
_diffrn_reflns_limit_h_max 12
_diffrn_reflns_limit_h_min -12
_diffrn_reflns_limit_k_max 17
_diffrn_reflns_limit_k_min -17
_diffrn_reflns_limit_l_max 16
_diffrn_reflns_limit_l_min -15
_diffrn_reflns_number 15359
_diffrn_reflns_point_group_measured_fraction_full 0.996
_diffrn_reflns_point_group_measured_fraction_max 0.996
_diffrn_reflns_theta_full 25.242
_diffrn_reflns_theta_max 25.496
_diffrn_reflns_theta_min 2.092
_diffrn_standards_number 0
_exptl_absorpt_coefficient_mu 0.096
_exptl_absorpt_correction_T_max 0.7456
_exptl_absorpt_correction_T_min 0.6453
_exptl_absorpt_correction_type multi-scan
_exptl_absorpt_process_details
'SADABS-2014/5 (Bruker,2014/5) was used for absorption correction. wR2(int) was 0.0865 before and 0.0642 after correction. The Ratio of minimum to maximum transmission is 0.8655. The \l/2 correction factor is 0.00150.'
_exptl_crystal_colour colorless
_exptl_crystal_density_diffrn 1.333
_exptl_crystal_description Octahedral
_exptl_crystal_F_000 850
_exptl_crystal_size_max 0.5
_exptl_crystal_size_mid 0.3
_exptl_crystal_size_min 0.2
_refine_diff_density_max 0.432
_refine_diff_density_min -0.249
_refine_diff_density_rms 0.060
_refine_ls_extinction_method none
_refine_ls_goodness_of_fit_ref 0.935
_refine_ls_hydrogen_treatment constr
_refine_ls_matrix_type full
_refine_ls_number_parameters 289
_refine_ls_number_reflns 3714
_refine_ls_number_restraints 0
_refine_ls_restrained_S_all 0.935
_refine_ls_R_factor_all 0.1195
_refine_ls_R_factor_gt 0.0584
_refine_ls_shift/su_max 0.000
_refine_ls_shift/su_mean 0.000
_refine_ls_structure_factor_coef Fsqd
_refine_ls_weighting_details 'w=1/[\s^2^(Fo^2^)+(0.0840P)^2^] where P=(Fo^2^+2Fc^2^)/3'
_refine_ls_weighting_scheme calc
_refine_ls_wR_factor_gt 0.1414
_refine_ls_wR_factor_ref 0.1672
_reflns_Friedel_coverage 0.000
_reflns_number_gt 2114
_reflns_number_total 3714
_reflns_threshold_expression 'I > 2\s(I)'
_cod_data_source_file ao8b01267_si_002.cif
_cod_data_source_block fj
_cod_database_code 4515929
_shelx_shelxl_version_number 2014/7
_shelx_space_group_comment
;
The symmetry employed for this shelxl refinement is uniquely defined
by the following loop, which should always be used as a source of
symmetry information in preference to the above space-group names.
They are only intended as comments.
;
_olex2_refinement_description
;
1. Fixed Uiso
 At 1.2 times of:
  All C(H) groups, All C(H,H) groups
 At 1.5 times of:
  All C(H,H,H) groups
2. Others
 Fixed Sof: O2(0.5) C3(0.5) C4(0.5) C5(0.5)
3.a Secondary CH2 refined with riding coordinates:
 C00J(H00A,H00B), C00K(H00C,H00D), C00N(H00E,H00F), C00O(H00H,H00J), C00P(H00K,
 H00N)
3.b Aromatic/amide H refined with riding coordinates:
 C00G(H00G), C00I(H00I), C00L(H00L), C00M(H00M)
3.c Idealised Me refined as rotating group:
 C00Q(H00O,H00P,H00Q), C00R(H00R,H00S,H00T), C00S(H00U,H00V,H00W)
;
_olex2_submission_special_instructions 'No special instructions were received'

loop_
_space_group_symop_operation_xyz
'x, y, z'
'-x+1/2, y+1/2, -z+1/2'
'-x, -y, -z'
'x-1/2, -y-1/2, z-1/2'

loop_
_atom_site_label
_atom_site_type_symbol
_atom_site_fract_x
_atom_site_fract_y
_atom_site_fract_z
_atom_site_U_iso_or_equiv
_atom_site_adp_type
_atom_site_occupancy
_atom_site_site_symmetry_order
_atom_site_calc_flag
_atom_site_refinement_flags_posn
_atom_site_refinement_flags_adp
_atom_site_refinement_flags_occupancy
O001 O 0.4784(2) 0.68559(14) 0.74052(15) 0.0384(6) Uani 1 1 d . . .
O002 O 0.28803(19) 0.32263(13) 0.60558(16) 0.0398(6) Uani 1 1 d . . .
O003 O 0.5105(2) 0.25257(14) 0.74066(16) 0.0406(6) Uani 1 1 d . . .
O004 O 0.3175(2) 1.05072(14) 0.48596(17) 0.0452(6) Uani 1 1 d . . .
O005 O 0.4726(2) 1.03485(14) 0.64868(17) 0.0477(6) Uani 1 1 d . . .
N006 N 0.2339(2) 0.59895(16) 0.57125(18) 0.0292(6) Uani 1 1 d . . .
C008 C 0.4010(3) 0.78293(19) 0.5959(2) 0.0271(7) Uani 1 1 d . . .
C009 C 0.3954(3) 0.46913(19) 0.6042(2) 0.0251(6) Uani 1 1 d . . .
C00A C 0.5118(3) 0.52368(19) 0.6349(2) 0.0268(7) Uani 1 1 d . . .
C00B C 0.3998(3) 0.37929(19) 0.6411(2) 0.0278(7) Uani 1 1 d . . .
C00C C 0.3039(3) 0.79294(19) 0.4982(2) 0.0300(7) Uani 1 1 d . . .
C00D C 0.4255(3) 0.94860(19) 0.6090(2) 0.0314(7) Uani 1 1 d . . .
C00E C 0.3332(3) 0.9580(2) 0.5133(2) 0.0308(7) Uani 1 1 d . . .
C00F C 0.4543(3) 0.69258(19) 0.6490(2) 0.0286(7) Uani 1 1 d . . .
C00G C 0.6273(3) 0.4867(2) 0.7034(2) 0.0311(7) Uani 1 1 d . . .
H00G H 0.7044 0.5228 0.7244 0.037 Uiso 1 1 calc R . .
C00H C 0.5181(3) 0.34269(19) 0.7102(2) 0.0296(7) Uani 1 1 d . . .
C00I C 0.6314(3) 0.3972(2) 0.7418(2) 0.0325(7) Uani 1 1 d . . .
H00I H 0.7102 0.3741 0.7886 0.039 Uiso 1 1 calc R . .
C00J C 0.5086(3) 0.62078(19) 0.5932(2) 0.0305(7) Uani 1 1 d . . .
H00A H 0.4536 0.6209 0.5215 0.037 Uiso 1 1 calc R . .
H00B H 0.5984 0.6386 0.5981 0.037 Uiso 1 1 calc R . .
C00K C 0.2675(3) 0.51095(19) 0.5316(2) 0.0298(7) Uani 1 1 d . . .
H00C H 0.2777 0.5224 0.4661 0.036 Uiso 1 1 calc R . .
H00D H 0.1950 0.4669 0.5211 0.036 Uiso 1 1 calc R . .
C00L C 0.4602(3) 0.86262(19) 0.6522(2) 0.0326(7) Uani 1 1 d . . .
H00L H 0.5219 0.8568 0.7178 0.039 Uiso 1 1 calc R . .
C00M C 0.2698(3) 0.8828(2) 0.4571(2) 0.0352(8) Uani 1 1 d . . .
H00M H 0.2053 0.8909 0.3930 0.042 Uiso 1 1 calc R . .
C00N C 0.1461(3) 0.6568(2) 0.4903(2) 0.0406(8) Uani 1 1 d . . .
H00E H 0.0978 0.6994 0.5190 0.049 Uiso 1 1 calc R . .
H00F H 0.0813 0.6174 0.4412 0.049 Uiso 1 1 calc R . .
C00O C 0.2232(3) 0.7130(2) 0.4357(2) 0.0393(8) Uani 1 1 d . . .
H00H H 0.2832 0.6713 0.4176 0.047 Uiso 1 1 calc R . .
H00J H 0.1604 0.7378 0.3728 0.047 Uiso 1 1 calc R . .
C00P C 0.3986(3) 1.1007(2) 0.5736(2) 0.0413(8) Uani 1 1 d . . .
H00K H 0.3429 1.1384 0.6006 0.050 Uiso 1 1 calc R . .
H00N H 0.4592 1.1417 0.5555 0.050 Uiso 1 1 calc R . .
C00Q C 0.1800(3) 0.5818(2) 0.6520(3) 0.0456(9) Uani 1 1 d . . .
H00O H 0.0999 0.5454 0.6257 0.068 Uiso 1 1 calc GR . .
H00P H 0.1600 0.6402 0.6771 0.068 Uiso 1 1 calc GR . .
H00Q H 0.2445 0.5484 0.7065 0.068 Uiso 1 1 calc GR . .
C00R C 0.2195(3) 0.3102(3) 0.6764(3) 0.0611(12) Uani 1 1 d . . .
H00R H 0.1510 0.2640 0.6508 0.092 Uiso 1 1 calc GR . .
H00S H 0.1797 0.3683 0.6852 0.092 Uiso 1 1 calc GR . .
H00T H 0.2816 0.2902 0.7409 0.092 Uiso 1 1 calc GR . .
C00S C 0.6300(3) 0.2125(2) 0.8110(3) 0.0540(10) Uani 1 1 d . . .
H00U H 0.6989 0.2130 0.7812 0.081 Uiso 1 1 calc GR . .
H00V H 0.6127 0.1495 0.8259 0.081 Uiso 1 1 calc GR . .
H00W H 0.6585 0.2484 0.8728 0.081 Uiso 1 1 calc GR . .
N1 N 0.0000 1.0000 0.5000 0.0449(10) Uani 1 2 d S T P
O2 O 0.0234(6) 1.1500(4) 0.4640(6) 0.0809(18) Uani 0.5 1 d . . .
C3 C 0.0659(8) 1.0138(7) 0.6065(6) 0.060(2) Uani 0.5 1 d . . .
C4 C 0.0398(8) 1.0984(6) 0.5379(7) 0.063(2) Uani 0.5 1 d . . .
C5 C 0.0197(8) 0.9351(6) 0.5752(7) 0.063(2) Uani 0.5 1 d . . .

loop_
_atom_site_aniso_label
_atom_site_aniso_U_11
_atom_site_aniso_U_22
_atom_site_aniso_U_33
_atom_site_aniso_U_23
_atom_site_aniso_U_13
_atom_site_aniso_U_12
O001 0.0491(13) 0.0339(12) 0.0228(12) 0.0007(10) 0.0001(10) 0.0013(10)
O002 0.0316(12) 0.0271(12) 0.0497(14) 0.0011(10) 0.0000(10) -0.0044(9)
O003 0.0349(12) 0.0299(12) 0.0487(14) 0.0076(10) 0.0035(10) 0.0068(9)
O004 0.0517(14) 0.0266(12) 0.0479(14) 0.0076(10) 0.0053(11) -0.0009(10)
O005 0.0623(15) 0.0258(12) 0.0440(14) -0.0038(10) 0.0043(11) -0.0046(11)
N006 0.0223(12) 0.0269(13) 0.0348(15) 0.0006(11) 0.0052(11) 0.0032(10)
C008 0.0259(15) 0.0307(16) 0.0236(15) -0.0002(13) 0.0073(12) 0.0001(12)
C009 0.0274(15) 0.0242(15) 0.0246(15) -0.0038(13) 0.0101(12) 0.0022(12)
C00A 0.0281(16) 0.0262(15) 0.0270(16) -0.0041(13) 0.0107(13) 0.0010(12)
C00B 0.0237(15) 0.0300(16) 0.0279(17) -0.0073(13) 0.0065(12) -0.0023(12)
C00C 0.0288(16) 0.0308(17) 0.0273(16) -0.0006(13) 0.0055(13) -0.0033(12)
C00D 0.0357(17) 0.0241(16) 0.0335(17) -0.0064(14) 0.0111(14) -0.0061(13)
C00E 0.0327(16) 0.0246(16) 0.0339(18) 0.0085(13) 0.0098(14) 0.0022(12)
C00F 0.0275(15) 0.0277(16) 0.0256(17) -0.0034(13) 0.0027(13) -0.0049(12)
C00G 0.0228(15) 0.0329(17) 0.0376(18) -0.0059(14) 0.0101(13) 0.0004(12)
C00H 0.0306(16) 0.0242(16) 0.0322(17) 0.0023(13) 0.0084(13) 0.0034(12)
C00I 0.0252(16) 0.0339(17) 0.0341(17) -0.0010(14) 0.0047(13) 0.0065(13)
C00J 0.0241(15) 0.0320(17) 0.0347(17) -0.0036(13) 0.0091(13) -0.0028(12)
C00K 0.0273(15) 0.0277(16) 0.0287(16) -0.0043(13) 0.0023(13) -0.0014(12)
C00L 0.0352(17) 0.0328(17) 0.0251(16) -0.0030(14) 0.0044(13) -0.0037(14)
C00M 0.0365(17) 0.0321(17) 0.0306(18) 0.0076(14) 0.0034(14) -0.0008(13)
C00N 0.0274(16) 0.0305(17) 0.051(2) 0.0009(15) -0.0033(15) -0.0016(13)
C00O 0.0420(19) 0.0323(17) 0.0304(18) 0.0019(14) -0.0045(14) -0.0032(14)
C00P 0.0445(19) 0.0297(17) 0.051(2) 0.0008(16) 0.0174(16) 0.0031(14)
C00Q 0.042(2) 0.043(2) 0.057(2) -0.0019(17) 0.0229(17) 0.0035(15)
C00R 0.0308(19) 0.061(3) 0.090(3) 0.032(2) 0.020(2) 0.0008(17)
C00S 0.042(2) 0.044(2) 0.064(2) 0.0128(18) 0.0028(18) 0.0107(16)
N1 0.046(2) 0.052(3) 0.040(2) 0.003(2) 0.019(2) -0.0025(19)
O2 0.095(5) 0.050(4) 0.115(5) 0.015(4) 0.059(4) 0.002(3)
C3 0.060(5) 0.089(7) 0.032(4) -0.018(4) 0.016(4) -0.019(5)
C4 0.053(5) 0.055(5) 0.087(7) -0.016(5) 0.032(5) -0.007(4)
C5 0.069(5) 0.065(6) 0.063(6) 0.029(5) 0.032(4) 0.002(4)

loop_
_atom_type_symbol
_atom_type_description
_atom_type_scat_dispersion_real
_atom_type_scat_dispersion_imag
_atom_type_scat_source
C C 0.0033 0.0016 'International Tables Vol C Tables 4.2.6.8 and 6.1.1.4'
H H 0.0000 0.0000 'International Tables Vol C Tables 4.2.6.8 and 6.1.1.4'
N N 0.0061 0.0033 'International Tables Vol C Tables 4.2.6.8 and 6.1.1.4'
O O 0.0106 0.0060 'International Tables Vol C Tables 4.2.6.8 and 6.1.1.4'

loop_
_geom_angle_atom_site_label_1
_geom_angle_atom_site_label_2
_geom_angle_atom_site_label_3
_geom_angle
_geom_angle_site_symmetry_1
_geom_angle_site_symmetry_3
C00B O002 C00R 114.0(2) . .
C00H O003 C00S 117.1(2) . .
C00E O004 C00P 105.5(2) . .
C00D O005 C00P 105.4(2) . .
C00N N006 C00K 111.8(2) . .
C00Q N006 C00K 111.1(2) . .
C00Q N006 C00N 112.3(2) . .
C00C C008 C00F 126.4(3) . .
C00L C008 C00C 119.9(3) . .
C00L C008 C00F 113.7(2) . .
C00A C009 C00K 118.8(2) . .
C00B C009 C00A 119.5(2) . .
C00B C009 C00K 121.7(2) . .
C009 C00A C00J 119.8(2) . .
C00G C00A C009 118.8(3) . .
C00G C00A C00J 121.4(3) . .
O002 C00B C00H 119.2(3) . .
C009 C00B O002 119.9(2) . .
C009 C00B C00H 120.9(2) . .
C008 C00C C00O 124.3(3) . .
C00M C00C C008 119.3(3) . .
C00M C00C C00O 116.2(2) . .
C00E C00D O005 110.2(3) . .
C00L C00D O005 128.8(3) . .
C00L C00D C00E 121.0(3) . .
C00D C00E O004 110.1(3) . .
C00D C00E C00M 122.0(3) . .
C00M C00E O004 127.8(3) . .
O001 C00F C008 119.7(3) . .
O001 C00F C00J 120.1(3) . .
C008 C00F C00J 118.4(3) . .
C00A C00G H00G 119.1 . .
C00A C00G C00I 121.8(3) . .
C00I C00G H00G 119.1 . .
O003 C00H C00B 115.5(2) . .
O003 C00H C00I 125.0(2) . .
C00I C00H C00B 119.4(3) . .
C00G C00I H00I 120.2 . .
C00H C00I C00G 119.6(3) . .
C00H C00I H00I 120.2 . .
C00A C00J C00F 113.0(2) . .
C00A C00J H00A 109.0 . .
C00A C00J H00B 109.0 . .
C00F C00J H00A 109.0 . .
C00F C00J H00B 109.0 . .
H00A C00J H00B 107.8 . .
N006 C00K C009 111.5(2) . .
N006 C00K H00C 109.3 . .
N006 C00K H00D 109.3 . .
C009 C00K H00C 109.3 . .
C009 C00K H00D 109.3 . .
H00C C00K H00D 108.0 . .
C008 C00L H00L 120.5 . .
C00D C00L C008 119.0(3) . .
C00D C00L H00L 120.5 . .
C00C C00M H00M 120.6 . .
C00E C00M C00C 118.7(3) . .
C00E C00M H00M 120.6 . .
N006 C00N H00E 109.2 . .
N006 C00N H00F 109.2 . .
N006 C00N C00O 112.0(2) . .
H00E C00N H00F 107.9 . .
C00O C00N H00E 109.2 . .
C00O C00N H00F 109.2 . .
C00C C00O C00N 114.0(3) . .
C00C C00O H00H 108.8 . .
C00C C00O H00J 108.8 . .
C00N C00O H00H 108.8 . .
C00N C00O H00J 108.8 . .
H00H C00O H00J 107.6 . .
O004 C00P O005 108.5(2) . .
O004 C00P H00K 110.0 . .
O004 C00P H00N 110.0 . .
O005 C00P H00K 110.0 . .
O005 C00P H00N 110.0 . .
H00K C00P H00N 108.4 . .
N006 C00Q H00O 109.5 . .
N006 C00Q H00P 109.5 . .
N006 C00Q H00Q 109.5 . .
H00O C00Q H00P 109.5 . .
H00O C00Q H00Q 109.5 . .
H00P C00Q H00Q 109.5 . .
O002 C00R H00R 109.5 . .
O002 C00R H00S 109.5 . .
O002 C00R H00T 109.5 . .
H00R C00R H00S 109.5 . .
H00R C00R H00T 109.5 . .
H00S C00R H00T 109.5 . .
O003 C00S H00U 109.5 . .
O003 C00S H00V 109.5 . .
O003 C00S H00W 109.5 . .
H00U C00S H00V 109.5 . .
H00U C00S H00W 109.5 . .
H00V C00S H00W 109.5 . .
C3 N1 C3 180.0 . 3_576
C3 N1 C4 118.2(5) . 3_576
C3 N1 C4 61.8(5) . .
C3 N1 C4 61.8(5) 3_576 3_576
C3 N1 C4 118.2(5) 3_576 .
C4 N1 C4 180.0 3_576 .
C5 N1 C3 53.2(5) . .
C5 N1 C3 126.8(5) 3_576 .
C5 N1 C3 53.2(5) 3_576 3_576
C5 N1 C3 126.8(5) . 3_576
C5 N1 C4 65.4(5) 3_576 .
C5 N1 C4 114.6(5) 3_576 3_576
C5 N1 C4 114.6(5) . .
C5 N1 C4 65.4(5) . 3_576
C5 N1 C5 180.0 . 3_576
C4 O2 C5 74.2(6) . 3_576
N1 C3 C4 62.1(4) . .
C5 C3 N1 61.0(5) . .
C5 C3 C4 122.6(7) . .
N1 C4 C5 52.6(4) . 3_576
O2 C4 N1 108.9(7) . .
O2 C4 C3 162.8(8) . .
O2 C4 C5 56.4(6) . 3_576
C3 C4 N1 56.1(4) . .
C3 C4 C5 108.5(7) . 3_576
N1 C5 C4 61.9(5) . 3_576
O2 C5 N1 111.3(7) 3_576 .
O2 C5 C4 49.4(5) 3_576 3_576
C3 C5 N1 65.9(5) . .
C3 C5 O2 174.9(9) . 3_576
C3 C5 C4 127.3(8) . 3_576

loop_
_geom_bond_atom_site_label_1
_geom_bond_atom_site_label_2
_geom_bond_distance
_geom_bond_site_symmetry_2
O001 C00F 1.218(3) .
O002 C00B 1.386(3) .
O002 C00R 1.429(4) .
O003 C00H 1.371(3) .
O003 C00S 1.434(3) .
O004 C00E 1.377(3) .
O004 C00P 1.425(4) .
O005 C00D 1.377(3) .
O005 C00P 1.429(4) .
N006 C00K 1.471(4) .
N006 C00N 1.455(3) .
N006 C00Q 1.451(4) .
C008 C00C 1.408(4) .
C008 C00F 1.504(4) .
C008 C00L 1.407(4) .
C009 C00A 1.404(4) .
C009 C00B 1.382(4) .
C009 C00K 1.516(4) .
C00A C00G 1.380(4) .
C00A C00J 1.505(4) .
C00B C00H 1.401(4) .
C00C C00M 1.406(4) .
C00C C00O 1.517(4) .
C00D C00E 1.368(4) .
C00D C00L 1.366(4) .
C00E C00M 1.368(4) .
C00F C00J 1.521(4) .
C00G H00G 0.9300 .
C00G C00I 1.385(4) .
C00H C00I 1.378(4) .
C00I H00I 0.9300 .
C00J H00A 0.9700 .
C00J H00B 0.9700 .
C00K H00C 0.9700 .
C00K H00D 0.9700 .
C00L H00L 0.9300 .
C00M H00M 0.9300 .
C00N H00E 0.9700 .
C00N H00F 0.9700 .
C00N C00O 1.529(5) .
C00O H00H 0.9700 .
C00O H00J 0.9700 .
C00P H00K 0.9700 .
C00P H00N 0.9700 .
C00Q H00O 0.9600 .
C00Q H00P 0.9600 .
C00Q H00Q 0.9600 .
C00R H00R 0.9600 .
C00R H00S 0.9600 .
C00R H00T 0.9600 .
C00S H00U 0.9600 .
C00S H00V 0.9600 .
C00S H00W 0.9600 .
N1 C3 1.424(7) .
N1 C3 1.424(7) 3_576
N1 C4 1.515(8) .
N1 C4 1.515(8) 3_576
N1 C5 1.364(8) .
N1 C5 1.364(8) 3_576
O2 C4 1.232(10) .
O2 C5 1.351(11) 3_576
C3 C4 1.511(13) .
C3 C5 1.248(11) .
C4 C5 1.561(12) 3_576
C5 O2 1.351(11) 3_576
C5 C4 1.561(12) 3_576
